data_7700439
loop_
_publ_author_name
'Wei, Qiong'
'Zhang, Rui'
'Liu, Li'
'Zhong, Xin-Xin'
'Wang, Lei'
'Li, Guang-Hua'
'Li, Fa-Bao'
'Alamry, Khalid A.'
'Zhao, Yi'

_publ_section_title
;
 From deep blue to green emitting and ultralong fluorescent copper(i)
 halide complexes containing dimethylthiophene diphosphine and
 PPh<sub>3</sub> ligands.
;
_journal_issue 30
_journal_name_full 'Dalton transactions (Cambridge, England : 2003)'
_journal_page_first 11448
_journal_page_last 11459
_journal_paper_doi 10.1039/c9dt01548e
_journal_volume 48
_journal_year 2019
_chemical_formula_moiety 'C51 H47 Cl6 Cu I P3 S'
_chemical_formula_sum 'C51 H47 Cl6 Cu I P3 S'
_chemical_formula_weight 1188.00
_space_group_IT_number 2
_space_group_name_Hall '-P 1'
_space_group_name_H-M_alt 'P -1'
_symmetry_cell_setting triclinic
_symmetry_space_group_name_Hall '-P 1'
_symmetry_space_group_name_H-M 'P -1'
_atom_sites_solution_hydrogens geom
_atom_sites_solution_primary direct
_atom_sites_solution_secondary difmap
_audit_creation_method SHELXL-97
_audit_update_record
;
2017-08-27 deposited with the CCDC.    2019-07-03 downloaded from the CCDC.
;
_cell_angle_alpha 85.22(3)
_cell_angle_beta 82.56(3)
_cell_angle_gamma 89.30(3)
_cell_formula_units_Z 2
_cell_length_a 13.619(3)
_cell_length_b 13.693(3)
_cell_length_c 14.331(3)
_cell_measurement_reflns_used 11872
_cell_measurement_temperature 293(2)
_cell_measurement_theta_max 27.46
_cell_measurement_theta_min 3.02
_cell_volume 2640.8(10)
_computing_cell_refinement Process-auto
_computing_data_collection Process-auto
_computing_data_reduction Process-auto
_computing_structure_refinement 'SHELXL-97 (Sheldrick, 1997)'
_computing_structure_solution 'SHELXS-97 (Sheldrick, 1990)'
_diffrn_ambient_temperature 293(2)
_diffrn_detector_area_resol_mean 10.0
_diffrn_measured_fraction_theta_full 0.982
_diffrn_measured_fraction_theta_max 0.982
_diffrn_measurement_device_type 'Rigaku RAXIS-RAPID'
_diffrn_measurement_method omega-scan
_diffrn_radiation_monochromator graphite
_diffrn_radiation_source 'fine-focus sealed tube'
_diffrn_radiation_type MoK\a
_diffrn_radiation_wavelength 0.71073
_diffrn_reflns_av_R_equivalents 0.0290
_diffrn_reflns_av_sigmaI/netI 0.0378
_diffrn_reflns_limit_h_max 16
_diffrn_reflns_limit_h_min -17
_diffrn_reflns_limit_k_max 17
_diffrn_reflns_limit_k_min -17
_diffrn_reflns_limit_l_max 18
_diffrn_reflns_limit_l_min -18
_diffrn_reflns_number 25539
_diffrn_reflns_theta_full 27.46
_diffrn_reflns_theta_max 27.46
_diffrn_reflns_theta_min 3.02
_diffrn_standards_decay_% 0
_diffrn_standards_interval_count 0
_diffrn_standards_interval_time 0
_diffrn_standards_number 0
_exptl_absorpt_coefficient_mu 1.466
_exptl_absorpt_correction_T_max 0.5432
_exptl_absorpt_correction_T_min 0.4731
_exptl_absorpt_correction_type empirical
_exptl_absorpt_process_details Process-auto
_exptl_crystal_colour colourless
_exptl_crystal_density_diffrn 1.494
_exptl_crystal_density_meas ?
_exptl_crystal_density_method 'not measured'
_exptl_crystal_description Block
_exptl_crystal_F_000 1196
_exptl_crystal_size_max 0.23
_exptl_crystal_size_mid 0.21
_exptl_crystal_size_min 0.20
_refine_diff_density_max 1.500
_refine_diff_density_min -1.383
_refine_diff_density_rms 0.106
_refine_ls_extinction_method none
_refine_ls_goodness_of_fit_ref 1.036
_refine_ls_hydrogen_treatment mixed
_refine_ls_matrix_type full
_refine_ls_number_parameters 562
_refine_ls_number_reflns 11872
_refine_ls_number_restraints 54
_refine_ls_restrained_S_all 1.037
_refine_ls_R_factor_all 0.0583
_refine_ls_R_factor_gt 0.0491
_refine_ls_shift/su_max 0.001
_refine_ls_shift/su_mean 0.000
_refine_ls_structure_factor_coef Fsqd
_refine_ls_weighting_details 'calc w=1/[\s^2^(Fo^2^)+(0.0686P)^2^+4.5504P] where P=(Fo^2^+2Fc^2^)/3'
_refine_ls_weighting_scheme calc
_refine_ls_wR_factor_gt 0.1316
_refine_ls_wR_factor_ref 0.1374
_reflns_number_gt 10034
_reflns_number_total 11872
_reflns_threshold_expression >2sigma(I)
_cod_data_source_file c9dt01548e2.cif
_cod_data_source_block sad_CCDC1
_cod_depositor_comments
;
The following automatic conversions were performed:

'_exptl_crystal_density_meas' value 'none' was changed to '?' - the
value is perceived as not measured.

Automatic conversion script
Id: cif_fix_values 4973 2017-02-22 13:04:09Z antanas 

 Adding full bibliography for 7700437--7700439.cif.
;
_cod_original_cell_volume 2640.7(9)
_cod_original_sg_symbol_H-M P-1
_cod_database_code 7700439

loop_
_symmetry_equiv_pos_as_xyz
'x, y, z'
'-x, -y, -z'

loop_
_atom_site_label
_atom_site_type_symbol
_atom_site_fract_x
_atom_site_fract_y
_atom_site_fract_z
_atom_site_U_iso_or_equiv
_atom_site_adp_type
_atom_site_occupancy
_atom_site_symmetry_multiplicity
_atom_site_calc_flag
_atom_site_refinement_flags
I1 I 0.293731(19) 0.435196(18) -0.553194(17) 0.03873(9) Uani 1 1 d .
Cu1 Cu 0.27451(3) 0.32562(3) -0.69177(3) 0.02815(11) Uani 1 1 d .
S1 S 0.45758(9) 0.39851(9) -1.06615(7) 0.0484(3) Uani 1 1 d .
P1 P 0.42161(6) 0.27753(6) -0.77405(6) 0.02703(18) Uani 1 1 d .
P2 P 0.23349(6) 0.41442(7) -0.82399(6) 0.02965(19) Uani 1 1 d .
P3 P 0.16461(6) 0.20690(7) -0.62384(6) 0.02978(19) Uani 1 1 d .
C1 C 0.4921(3) 0.3314(3) -0.9693(3) 0.0385(8) Uani 1 1 d .
C2 C 0.4206(3) 0.3359(2) -0.8928(2) 0.0301(7) Uani 1 1 d .
C3 C 0.3366(3) 0.3952(3) -0.9143(2) 0.0317(7) Uani 1 1 d .
C4 C 0.3468(3) 0.4336(3) -1.0071(3) 0.0401(8) Uani 1 1 d .
C5 C 0.5885(3) 0.2769(4) -0.9791(3) 0.0556(12) Uani 1 1 d .
H5A H 0.6211 0.2888 -1.0425 0.083 Uiso 1 1 calc R
H5B H 0.5763 0.2080 -0.9653 0.083 Uiso 1 1 calc R
H5C H 0.6299 0.2991 -0.9358 0.083 Uiso 1 1 calc R
C6 C 0.2767(4) 0.4958(4) -1.0593(3) 0.0585(12) Uani 1 1 d .
H6A H 0.3056 0.5099 -1.1237 0.088 Uiso 1 1 calc R
H6B H 0.2642 0.5560 -1.0299 0.088 Uiso 1 1 calc R
H6C H 0.2156 0.4612 -1.0577 0.088 Uiso 1 1 calc R
C7 C 0.5415(3) 0.3091(3) -0.7394(2) 0.0319(7) Uani 1 1 d .
C8 C 0.6225(3) 0.2460(3) -0.7419(3) 0.0431(9) Uani 1 1 d .
H8 H 0.6183 0.1845 -0.7643 0.052 Uiso 1 1 calc R
C9 C 0.7095(3) 0.2744(4) -0.7113(4) 0.0534(11) Uani 1 1 d .
H9 H 0.7635 0.2321 -0.7140 0.064 Uiso 1 1 calc R
C10 C 0.7165(3) 0.3640(4) -0.6773(3) 0.0565(12) Uani 1 1 d .
H10 H 0.7749 0.3819 -0.6560 0.068 Uiso 1 1 calc R
C11 C 0.6378(3) 0.4276(4) -0.6744(3) 0.0511(11) Uani 1 1 d .
H11 H 0.6432 0.4890 -0.6521 0.061 Uiso 1 1 calc R
C12 C 0.5500(3) 0.4004(3) -0.7047(3) 0.0421(9) Uani 1 1 d .
H12 H 0.4965 0.4433 -0.7018 0.051 Uiso 1 1 calc R
C13 C 0.4318(3) 0.1462(3) -0.7885(3) 0.0342(8) Uani 1 1 d .
C14 C 0.4211(3) 0.1055(3) -0.8713(3) 0.0464(10) Uani 1 1 d .
H14 H 0.4149 0.1461 -0.9256 0.056 Uiso 1 1 calc R
C15 C 0.4194(4) 0.0046(4) -0.8748(5) 0.0671(15) Uani 1 1 d .
H15 H 0.4124 -0.0219 -0.9312 0.081 Uiso 1 1 calc R
C16 C 0.4282(4) -0.0559(4) -0.7955(6) 0.0774(19) Uani 1 1 d .
H16 H 0.4272 -0.1235 -0.7979 0.093 Uiso 1 1 calc R
C17 C 0.4385(4) -0.0163(4) -0.7114(5) 0.0690(16) Uani 1 1 d .
H17 H 0.4449 -0.0574 -0.6575 0.083 Uiso 1 1 calc R
C18 C 0.4395(3) 0.0842(3) -0.7076(3) 0.0475(10) Uani 1 1 d .
H18 H 0.4453 0.1105 -0.6509 0.057 Uiso 1 1 calc R
C19 C 0.1237(3) 0.3737(3) -0.8705(3) 0.0391(8) Uani 1 1 d .
C20 C 0.1300(4) 0.3087(4) -0.9397(4) 0.0589(12) Uani 1 1 d .
H20 H 0.1916 0.2894 -0.9681 0.071 Uiso 1 1 calc R
C21 C 0.0439(5) 0.2717(5) -0.9670(5) 0.0817(18) Uani 1 1 d .
H21 H 0.0481 0.2284 -1.0141 0.098 Uiso 1 1 calc R
C22 C -0.0471(4) 0.2994(5) -0.9241(5) 0.0792(18) Uani 1 1 d .
H22 H -0.1042 0.2741 -0.9419 0.095 Uiso 1 1 calc R
C23 C -0.0545(4) 0.3630(5) -0.8563(4) 0.0691(15) Uani 1 1 d .
H23 H -0.1166 0.3819 -0.8285 0.083 Uiso 1 1 calc R
C24 C 0.0303(3) 0.4002(4) -0.8280(3) 0.0536(11) Uani 1 1 d .
H24 H 0.0248 0.4429 -0.7804 0.064 Uiso 1 1 calc R
C25 C 0.2243(3) 0.5484(3) -0.8229(3) 0.0348(8) Uani 1 1 d .
C26 C 0.1509(4) 0.6064(3) -0.8578(3) 0.0518(11) Uani 1 1 d .
H26 H 0.1024 0.5785 -0.8872 0.062 Uiso 1 1 calc R
C27 C 0.1506(4) 0.7075(4) -0.8484(4) 0.0624(13) Uani 1 1 d .
H27 H 0.1007 0.7462 -0.8708 0.075 Uiso 1 1 calc R
C28 C 0.2221(4) 0.7500(3) -0.8071(3) 0.0583(13) Uani 1 1 d .
H28 H 0.2207 0.8171 -0.8012 0.070 Uiso 1 1 calc R
C29 C 0.2962(4) 0.6931(3) -0.7741(3) 0.0513(11) Uani 1 1 d .
H29 H 0.3457 0.7219 -0.7467 0.062 Uiso 1 1 calc R
C30 C 0.2972(3) 0.5924(3) -0.7818(3) 0.0425(9) Uani 1 1 d .
H30 H 0.3472 0.5542 -0.7590 0.051 Uiso 1 1 calc R
C31 C 0.1069(3) 0.1326(3) -0.7023(3) 0.0376(8) Uani 1 1 d .
C32 C 0.0071(4) 0.1197(6) -0.6976(5) 0.085(2) Uani 1 1 d .
H32 H -0.0354 0.1495 -0.6523 0.102 Uiso 1 1 calc R
C33 C -0.0315(6) 0.0627(6) -0.7598(6) 0.099(2) Uani 1 1 d U
H33 H -0.0997 0.0545 -0.7553 0.119 Uiso 1 1 calc R
C34 C 0.0291(5) 0.0188(5) -0.8271(5) 0.0833(19) Uani 1 1 d .
H34 H 0.0029 -0.0187 -0.8691 0.100 Uiso 1 1 calc R
C35 C 0.1294(5) 0.0307(5) -0.8319(4) 0.0715(16) Uani 1 1 d .
H35 H 0.1718 0.0001 -0.8768 0.086 Uiso 1 1 calc R
C36 C 0.1674(4) 0.0872(4) -0.7711(4) 0.0623(14) Uani 1 1 d .
H36 H 0.2356 0.0955 -0.7761 0.075 Uiso 1 1 calc R
C37 C 0.2182(3) 0.1148(3) -0.5451(3) 0.0358(8) Uani 1 1 d .
C38 C 0.2885(3) 0.1457(3) -0.4926(3) 0.0490(10) Uani 1 1 d .
H38 H 0.3063 0.2115 -0.4975 0.059 Uiso 1 1 calc R
C39 C 0.3328(4) 0.0788(4) -0.4326(4) 0.0631(13) Uani 1 1 d .
H39 H 0.3803 0.1001 -0.3978 0.076 Uiso 1 1 calc R
C40 C 0.3070(4) -0.0180(4) -0.4243(4) 0.0637(13) Uani 1 1 d .
H40 H 0.3368 -0.0621 -0.3837 0.076 Uiso 1 1 calc R
C41 C 0.2370(4) -0.0505(4) -0.4759(4) 0.0641(14) Uani 1 1 d .
H41 H 0.2199 -0.1165 -0.4709 0.077 Uiso 1 1 calc R
C42 C 0.1923(3) 0.0160(3) -0.5353(3) 0.0492(10) Uani 1 1 d .
H42 H 0.1442 -0.0056 -0.5693 0.059 Uiso 1 1 calc R
C43 C 0.0576(3) 0.2520(3) -0.5491(3) 0.0352(8) Uani 1 1 d .
C44 C 0.0046(3) 0.1933(3) -0.4767(3) 0.0507(11) Uani 1 1 d .
H44 H 0.0252 0.1294 -0.4624 0.061 Uiso 1 1 calc R
C45 C -0.0795(4) 0.2303(4) -0.4254(4) 0.0628(14) Uani 1 1 d .
H45 H -0.1145 0.1911 -0.3765 0.075 Uiso 1 1 calc R
C46 C -0.1112(4) 0.3241(4) -0.4462(4) 0.0641(14) Uani 1 1 d .
H46 H -0.1683 0.3474 -0.4124 0.077 Uiso 1 1 calc R
C47 C -0.0588(3) 0.3837(4) -0.5169(4) 0.0566(12) Uani 1 1 d .
H47 H -0.0800 0.4475 -0.5304 0.068 Uiso 1 1 calc R
C48 C 0.0265(3) 0.3478(3) -0.5684(3) 0.0433(9) Uani 1 1 d .
H48 H 0.0624 0.3883 -0.6158 0.052 Uiso 1 1 calc R
Cl1 Cl 0.6797(3) -0.1523(3) 0.1010(2) 0.1572(12) Uani 1 1 d U
Cl2 Cl 0.7519(3) 0.0499(3) 0.0880(3) 0.1702(13) Uani 1 1 d U
Cl3 Cl 0.8630(2) 0.5976(2) 0.2503(2) 0.1617(13) Uani 1 1 d U
Cl4 Cl 0.8899(2) 0.80482(19) 0.26167(19) 0.1330(9) Uani 1 1 d U
Cl5 Cl 0.54847(17) 0.69129(15) -0.68052(14) 0.1067(5) Uani 1 1 d U
Cl6 Cl 0.41634(17) 0.76623(15) -0.53121(14) 0.1067(5) Uani 1 1 d U
C49 C 0.6941(8) -0.0473(8) 0.1567(8) 0.136(3) Uani 1 1 d U
H49A H 0.6290 -0.0258 0.1833 0.163 Uiso 1 1 calc R
H49B H 0.7315 -0.0641 0.2090 0.163 Uiso 1 1 calc R
C50 C 0.8583(8) 0.6908(7) 0.3180(7) 0.125(3) Uani 1 1 d U
H50A H 0.9019 0.6760 0.3657 0.151 Uiso 1 1 calc R
H50B H 0.7915 0.6948 0.3505 0.151 Uiso 1 1 calc R
C51 C 0.4812(5) 0.6652(4) -0.5698(5) 0.0738(16) Uani 1 1 d .
H51A H 0.4352 0.6123 -0.5728 0.089 Uiso 1 1 calc R
H51B H 0.5260 0.6433 -0.5250 0.089 Uiso 1 1 calc R

loop_
_atom_site_aniso_label
_atom_site_aniso_U_11
_atom_site_aniso_U_22
_atom_site_aniso_U_33
_atom_site_aniso_U_23
_atom_site_aniso_U_13
_atom_site_aniso_U_12
I1 0.04627(16) 0.03761(14) 0.03321(14) -0.00884(9) -0.00460(10) -0.00130(10)
Cu1 0.0290(2) 0.0296(2) 0.0248(2) -0.00074(15) -0.00029(15) -0.00068(15)
S1 0.0568(6) 0.0575(6) 0.0265(5) 0.0030(4) 0.0070(4) 0.0019(5)
P1 0.0270(4) 0.0276(4) 0.0255(4) -0.0011(3) -0.0006(3) 0.0015(3)
P2 0.0292(4) 0.0328(4) 0.0266(4) 0.0000(3) -0.0041(3) 0.0028(3)
P3 0.0277(4) 0.0301(4) 0.0303(4) -0.0016(3) 0.0005(3) -0.0024(3)
C1 0.043(2) 0.041(2) 0.0296(18) -0.0022(15) 0.0046(15) 0.0001(16)
C2 0.0323(17) 0.0299(16) 0.0267(16) -0.0019(13) 0.0008(13) -0.0016(13)
C3 0.0330(18) 0.0364(18) 0.0252(16) -0.0008(13) -0.0027(13) 0.0002(14)
C4 0.048(2) 0.042(2) 0.0294(18) 0.0023(15) -0.0039(16) 0.0002(16)
C5 0.045(2) 0.070(3) 0.046(2) 0.001(2) 0.0136(19) 0.012(2)
C6 0.068(3) 0.068(3) 0.038(2) 0.012(2) -0.012(2) 0.013(2)
C7 0.0269(17) 0.0389(19) 0.0288(17) -0.0001(14) -0.0014(13) -0.0014(13)
C8 0.034(2) 0.044(2) 0.049(2) -0.0007(18) -0.0029(17) 0.0026(16)
C9 0.032(2) 0.063(3) 0.064(3) 0.004(2) -0.0092(19) 0.0012(19)
C10 0.039(2) 0.077(3) 0.054(3) 0.001(2) -0.010(2) -0.016(2)
C11 0.049(3) 0.056(3) 0.050(2) -0.013(2) -0.0063(19) -0.014(2)
C12 0.039(2) 0.043(2) 0.044(2) -0.0100(17) -0.0018(17) -0.0030(16)
C13 0.0291(17) 0.0278(17) 0.044(2) -0.0032(14) 0.0016(15) 0.0013(13)
C14 0.047(2) 0.038(2) 0.054(3) -0.0090(18) -0.0031(19) -0.0034(17)
C15 0.065(3) 0.043(3) 0.095(4) -0.028(3) 0.000(3) -0.006(2)
C16 0.064(3) 0.031(2) 0.133(6) -0.007(3) 0.002(3) -0.001(2)
C17 0.056(3) 0.043(3) 0.101(5) 0.023(3) -0.003(3) 0.002(2)
C18 0.044(2) 0.040(2) 0.056(3) 0.0088(19) -0.0046(19) 0.0001(17)
C19 0.0336(19) 0.045(2) 0.038(2) 0.0072(16) -0.0074(15) -0.0024(15)
C20 0.050(3) 0.064(3) 0.066(3) -0.018(2) -0.013(2) -0.006(2)
C21 0.077(4) 0.095(5) 0.083(4) -0.032(4) -0.031(3) -0.015(3)
C22 0.052(3) 0.103(5) 0.087(4) 0.004(4) -0.030(3) -0.025(3)
C23 0.035(2) 0.102(4) 0.069(3) 0.008(3) -0.010(2) -0.012(2)
C24 0.038(2) 0.074(3) 0.048(2) 0.000(2) -0.0072(19) -0.003(2)
C25 0.040(2) 0.0315(17) 0.0311(18) 0.0024(14) -0.0011(15) 0.0039(14)
C26 0.053(3) 0.048(2) 0.056(3) -0.003(2) -0.015(2) 0.0141(19)
C27 0.072(3) 0.042(2) 0.070(3) 0.005(2) -0.008(3) 0.024(2)
C28 0.081(4) 0.036(2) 0.053(3) -0.003(2) 0.008(2) 0.005(2)
C29 0.071(3) 0.038(2) 0.044(2) 0.0011(18) -0.006(2) -0.012(2)
C30 0.049(2) 0.038(2) 0.039(2) 0.0061(16) -0.0059(17) -0.0035(17)
C31 0.037(2) 0.0381(19) 0.0371(19) -0.0043(15) -0.0030(15) -0.0026(15)
C32 0.042(3) 0.128(6) 0.096(4) -0.073(4) -0.006(3) -0.004(3)
C33 0.098(2) 0.101(2) 0.100(2) -0.0116(10) -0.0137(10) -0.0017(10)
C34 0.085(4) 0.091(5) 0.083(4) -0.042(4) -0.021(3) -0.021(3)
C35 0.076(4) 0.078(4) 0.062(3) -0.035(3) 0.001(3) -0.007(3)
C36 0.049(3) 0.075(3) 0.066(3) -0.034(3) 0.003(2) -0.010(2)
C37 0.0336(19) 0.0350(18) 0.0362(19) 0.0024(15) 0.0026(15) -0.0002(14)
C38 0.056(3) 0.040(2) 0.053(3) 0.0011(18) -0.019(2) -0.0035(18)
C39 0.065(3) 0.060(3) 0.068(3) 0.012(2) -0.033(3) -0.002(2)
C40 0.071(3) 0.051(3) 0.067(3) 0.019(2) -0.021(3) 0.008(2)
C41 0.074(3) 0.039(2) 0.076(3) 0.017(2) -0.011(3) -0.001(2)
C42 0.051(2) 0.036(2) 0.060(3) 0.0053(19) -0.010(2) -0.0065(17)
C43 0.0288(18) 0.041(2) 0.0352(18) -0.0063(15) 0.0014(14) -0.0020(14)
C44 0.047(2) 0.047(2) 0.053(3) -0.0014(19) 0.013(2) -0.0047(18)
C45 0.056(3) 0.064(3) 0.060(3) -0.009(2) 0.027(2) -0.009(2)
C46 0.043(3) 0.074(3) 0.071(3) -0.022(3) 0.018(2) 0.003(2)
C47 0.048(3) 0.052(3) 0.070(3) -0.014(2) -0.001(2) 0.012(2)
C48 0.039(2) 0.045(2) 0.045(2) -0.0022(17) -0.0014(17) 0.0035(16)
Cl1 0.186(3) 0.173(3) 0.129(2) -0.059(2) -0.057(2) 0.038(2)
Cl2 0.174(3) 0.189(3) 0.158(3) -0.060(2) -0.033(2) 0.018(2)
Cl3 0.172(3) 0.146(2) 0.169(3) -0.084(2) 0.019(2) -0.033(2)
Cl4 0.156(2) 0.1113(17) 0.1241(19) 0.0189(14) -0.0103(16) 0.0170(15)
Cl5 0.1308(12) 0.0901(9) 0.0879(8) 0.0022(7) 0.0204(8) 0.0232(8)
Cl6 0.1308(12) 0.0901(9) 0.0879(8) 0.0022(7) 0.0204(8) 0.0232(8)
C49 0.136(4) 0.136(4) 0.135(4) -0.0119(10) -0.0172(11) 0.0001(10)
C50 0.127(3) 0.125(3) 0.125(3) -0.0108(10) -0.0157(11) -0.0018(10)
C51 0.082(4) 0.052(3) 0.089(4) 0.015(3) -0.027(3) -0.002(3)

loop_
_atom_type_symbol
_atom_type_description
_atom_type_scat_dispersion_real
_atom_type_scat_dispersion_imag
_atom_type_scat_source
C C 0.0033 0.0016 'International Tables Vol C Tables 4.2.6.8 and 6.1.1.4'
H H 0.0000 0.0000 'International Tables Vol C Tables 4.2.6.8 and 6.1.1.4'
P P 0.1023 0.0942 'International Tables Vol C Tables 4.2.6.8 and 6.1.1.4'
S S 0.1246 0.1234 'International Tables Vol C Tables 4.2.6.8 and 6.1.1.4'
Cl Cl 0.1484 0.1585 'International Tables Vol C Tables 4.2.6.8 and 6.1.1.4'
Cu Cu 0.3201 1.2651 'International Tables Vol C Tables 4.2.6.8 and 6.1.1.4'
I I -0.4742 1.8119 'International Tables Vol C Tables 4.2.6.8 and 6.1.1.4'

loop_
_geom_angle_atom_site_label_1
_geom_angle_atom_site_label_2
_geom_angle_atom_site_label_3
_geom_angle
P3 Cu1 P2 116.51(4)
P3 Cu1 P1 118.43(4)
P2 Cu1 P1 90.79(4)
P3 Cu1 I1 103.73(4)
P2 Cu1 I1 112.80(3)
P1 Cu1 I1 114.89(4)
C1 S1 C4 93.59(18)
C2 P1 C13 105.22(17)
C2 P1 C7 105.56(16)
C13 P1 C7 103.90(17)
C2 P1 Cu1 104.44(12)
C13 P1 Cu1 114.86(12)
C7 P1 Cu1 121.47(12)
C3 P2 C19 105.59(18)
C3 P2 C25 104.26(17)
C19 P2 C25 106.86(18)
C3 P2 Cu1 104.32(12)
C19 P2 Cu1 116.05(13)
C25 P2 Cu1 118.32(13)
C43 P3 C37 103.35(17)
C43 P3 C31 102.42(17)
C37 P3 C31 103.04(18)
C43 P3 Cu1 114.75(13)
C37 P3 Cu1 113.64(12)
C31 P3 Cu1 117.82(13)
C2 C1 C5 130.4(4)
C2 C1 S1 110.7(3)
C5 C1 S1 118.9(3)
C1 C2 C3 112.6(3)
C1 C2 P1 127.9(3)
C3 C2 P1 119.5(2)
C4 C3 C2 112.4(3)
C4 C3 P2 126.6(3)
C2 C3 P2 120.9(3)
C3 C4 C6 130.0(4)
C3 C4 S1 110.6(3)
C6 C4 S1 119.4(3)
C1 C5 H5A 109.5
C1 C5 H5B 109.5
H5A C5 H5B 109.5
C1 C5 H5C 109.5
H5A C5 H5C 109.5
H5B C5 H5C 109.5
C4 C6 H6A 109.5
C4 C6 H6B 109.5
H6A C6 H6B 109.5
C4 C6 H6C 109.5
H6A C6 H6C 109.5
H6B C6 H6C 109.5
C8 C7 C12 118.4(4)
C8 C7 P1 123.9(3)
C12 C7 P1 117.6(3)
C9 C8 C7 120.2(4)
C9 C8 H8 119.9
C7 C8 H8 119.9
C10 C9 C8 120.6(4)
C10 C9 H9 119.7
C8 C9 H9 119.7
C9 C10 C11 120.3(4)
C9 C10 H10 119.9
C11 C10 H10 119.9
C10 C11 C12 119.9(4)
C10 C11 H11 120.0
C12 C11 H11 120.0
C11 C12 C7 120.5(4)
C11 C12 H12 119.7
C7 C12 H12 119.7
C14 C13 C18 118.8(4)
C14 C13 P1 123.7(3)
C18 C13 P1 117.0(3)
C13 C14 C15 120.8(5)
C13 C14 H14 119.6
C15 C14 H14 119.6
C16 C15 C14 120.2(6)
C16 C15 H15 119.9
C14 C15 H15 119.9
C15 C16 C17 119.9(5)
C15 C16 H16 120.0
C17 C16 H16 120.0
C18 C17 C16 120.1(5)
C18 C17 H17 120.0
C16 C17 H17 120.0
C17 C18 C13 120.3(5)
C17 C18 H18 119.9
C13 C18 H18 119.9
C20 C19 C24 118.7(4)
C20 C19 P2 121.7(3)
C24 C19 P2 119.1(3)
C19 C20 C21 120.1(5)
C19 C20 H20 119.9
C21 C20 H20 119.9
C22 C21 C20 119.7(6)
C22 C21 H21 120.1
C20 C21 H21 120.1
C23 C22 C21 120.9(5)
C23 C22 H22 119.6
C21 C22 H22 119.6
C22 C23 C24 120.2(5)
C22 C23 H23 119.9
C24 C23 H23 119.9
C23 C24 C19 120.3(5)
C23 C24 H24 119.8
C19 C24 H24 119.8
C30 C25 C26 119.0(4)
C30 C25 P2 115.4(3)
C26 C25 P2 125.5(3)
C25 C26 C27 119.4(5)
C25 C26 H26 120.3
C27 C26 H26 120.3
C28 C27 C26 121.2(4)
C28 C27 H27 119.4
C26 C27 H27 119.4
C27 C28 C29 119.7(4)
C27 C28 H28 120.1
C29 C28 H28 120.1
C28 C29 C30 120.0(5)
C28 C29 H29 120.0
C30 C29 H29 120.0
C25 C30 C29 120.7(4)
C25 C30 H30 119.6
C29 C30 H30 119.6
C32 C31 C36 117.6(4)
C32 C31 P3 123.9(3)
C36 C31 P3 118.5(3)
C31 C32 C33 120.8(6)
C31 C32 H32 119.6
C33 C32 H32 119.6
C34 C33 C32 120.8(7)
C34 C33 H33 119.6
C32 C33 H33 119.6
C33 C34 C35 118.9(6)
C33 C34 H34 120.6
C35 C34 H34 120.6
C36 C35 C34 120.3(5)
C36 C35 H35 119.8
C34 C35 H35 119.8
C35 C36 C31 121.7(5)
C35 C36 H36 119.2
C31 C36 H36 119.2
C38 C37 C42 118.5(4)
C38 C37 P3 117.7(3)
C42 C37 P3 123.8(3)
C37 C38 C39 120.2(4)
C37 C38 H38 119.9
C39 C38 H38 119.9
C40 C39 C38 120.5(5)
C40 C39 H39 119.8
C38 C39 H39 119.8
C39 C40 C41 120.3(4)
C39 C40 H40 119.8
C41 C40 H40 119.8
C40 C41 C42 119.3(4)
C40 C41 H41 120.3
C42 C41 H41 120.3
C41 C42 C37 121.1(4)
C41 C42 H42 119.5
C37 C42 H42 119.5
C44 C43 C48 119.2(4)
C44 C43 P3 122.5(3)
C48 C43 P3 118.2(3)
C43 C44 C45 119.9(4)
C43 C44 H44 120.1
C45 C44 H44 120.1
C46 C45 C44 120.7(4)
C46 C45 H45 119.7
C44 C45 H45 119.7
C45 C46 C47 120.2(4)
C45 C46 H46 119.9
C47 C46 H46 119.9
C46 C47 C48 119.7(4)
C46 C47 H47 120.1
C48 C47 H47 120.1
C43 C48 C47 120.3(4)
C43 C48 H48 119.9
C47 C48 H48 119.9
Cl2 C49 Cl1 116.4(6)
Cl2 C49 H49A 108.2
Cl1 C49 H49A 108.2
Cl2 C49 H49B 108.2
Cl1 C49 H49B 108.2
H49A C49 H49B 107.3
Cl3 C50 Cl4 116.6(6)
Cl3 C50 H50A 108.1
Cl4 C50 H50A 108.1
Cl3 C50 H50B 108.1
Cl4 C50 H50B 108.1
H50A C50 H50B 107.3
Cl6 C51 Cl5 111.5(3)
Cl6 C51 H51A 109.3
Cl5 C51 H51A 109.3
Cl6 C51 H51B 109.3
Cl5 C51 H51B 109.3
H51A C51 H51B 108.0

loop_
_geom_bond_atom_site_label_1
_geom_bond_atom_site_label_2
_geom_bond_distance
I1 Cu1 2.6276(9)
Cu1 P3 2.2910(12)
Cu1 P2 2.2922(12)
Cu1 P1 2.3070(12)
S1 C1 1.714(4)
S1 C4 1.716(4)
P1 C2 1.820(4)
P1 C13 1.829(4)
P1 C7 1.834(4)
P2 C3 1.815(4)
P2 C19 1.825(4)
P2 C25 1.838(4)
P3 C43 1.826(4)
P3 C37 1.830(4)
P3 C31 1.831(4)
C1 C2 1.374(5)
C1 C5 1.499(6)
C2 C3 1.445(5)
C3 C4 1.379(5)
C4 C6 1.502(6)
C5 H5A 0.9600
C5 H5B 0.9600
C5 H5C 0.9600
C6 H6A 0.9600
C6 H6B 0.9600
C6 H6C 0.9600
C7 C8 1.392(5)
C7 C12 1.395(5)
C8 C9 1.386(6)
C8 H8 0.9300
C9 C10 1.366(7)
C9 H9 0.9300
C10 C11 1.372(7)
C10 H10 0.9300
C11 C12 1.389(6)
C11 H11 0.9300
C12 H12 0.9300
C13 C14 1.378(6)
C13 C18 1.392(6)
C14 C15 1.386(6)
C14 H14 0.9300
C15 C16 1.367(9)
C15 H15 0.9300
C16 C17 1.385(9)
C16 H16 0.9300
C17 C18 1.382(7)
C17 H17 0.9300
C18 H18 0.9300
C19 C20 1.381(7)
C19 C24 1.395(6)
C20 C21 1.397(7)
C20 H20 0.9300
C21 C22 1.373(9)
C21 H21 0.9300
C22 C23 1.351(9)
C22 H22 0.9300
C23 C24 1.388(7)
C23 H23 0.9300
C24 H24 0.9300
C25 C30 1.386(6)
C25 C26 1.387(6)
C26 C27 1.402(7)
C26 H26 0.9300
C27 C28 1.363(8)
C27 H27 0.9300
C28 C29 1.375(7)
C28 H28 0.9300
C29 C30 1.393(6)
C29 H29 0.9300
C30 H30 0.9300
C31 C32 1.364(6)
C31 C36 1.385(6)
C32 C33 1.388(9)
C32 H32 0.9300
C33 C34 1.362(10)
C33 H33 0.9300
C34 C35 1.370(8)
C34 H34 0.9300
C35 C36 1.366(7)
C35 H35 0.9300
C36 H36 0.9300
C37 C38 1.381(6)
C37 C42 1.394(5)
C38 C39 1.390(6)
C38 H38 0.9300
C39 C40 1.367(7)
C39 H39 0.9300
C40 C41 1.379(8)
C40 H40 0.9300
C41 C42 1.384(7)
C41 H41 0.9300
C42 H42 0.9300
C43 C44 1.388(5)
C43 C48 1.391(6)
C44 C45 1.393(6)
C44 H44 0.9300
C45 C46 1.370(8)
C45 H45 0.9300
C46 C47 1.375(7)
C46 H46 0.9300
C47 C48 1.400(6)
C47 H47 0.9300
C48 H48 0.9300
Cl1 C49 1.727(11)
Cl2 C49 1.723(11)
Cl3 C50 1.662(10)
Cl4 C50 1.729(10)
Cl5 C51 1.738(7)
Cl6 C51 1.724(6)
C49 H49A 0.9700
C49 H49B 0.9700
C50 H50A 0.9700
C50 H50B 0.9700
C51 H51A 0.9700
C51 H51B 0.9700
